data_8104611
loop_
_publ_author_name
'Du, Chao-Jun'
'Niu, De-Long'
'Yan, Zhen-Li'
'Zheng, Shi-Li'
'Zeng, Yan'

_publ_section_title
;
 The crystal structure of 3-amino-5-carboxypyridin-1-ium bromide,
 C6H7BrN2O2
;
_journal_issue 6
_journal_name_full 'Zeitschrift f\"ur Kristallographie - New Crystal Structures'
_journal_page_first 1375
_journal_page_last 1376
_journal_paper_doi 10.1515/ncrs-2021-0352
_journal_volume 236
_journal_year 2021
_chemical_formula_moiety 'Br, C6 H7 N2 O2'
_chemical_formula_sum 'C6 H7 Br N2 O2'
_chemical_formula_weight 219.05
_space_group_crystal_system triclinic
_space_group_IT_number 2
_space_group_name_Hall '-P 1'
_space_group_name_H-M_alt 'P -1'
_atom_sites_solution_hydrogens mixed
_atom_sites_solution_primary dual
_cell_angle_alpha 81.542(3)
_cell_angle_beta 89.459(3)
_cell_angle_gamma 61.718(3)
_cell_formula_units_Z 2
_cell_length_a 7.3026(4)
_cell_length_b 7.4618(4)
_cell_length_c 7.8746(4)
_cell_measurement_reflns_used 3362
_cell_measurement_temperature 150(2)
_cell_measurement_theta_max 26.37
_cell_measurement_theta_min 2.62
_cell_volume 372.86(4)
_computing_cell_refinement 'SAINT v8.37A (Bruker, 2015) [1]'
_computing_data_collection 'Bruker APEX-II [1]'
_computing_data_reduction 'SAINT v8.37A (Bruker, 2015) [1]'
_computing_molecular_graphics 'Olex2 1.3 (Dolomanov et al., 2009) [2]'
_computing_publication_material 'Olex2 1.3 (Dolomanov et al., 2009) [2]'
_computing_structure_refinement 'SHELXL 2018/3 (Sheldrick, 2015) [3]'
_computing_structure_solution 'SHELXT 2014/5 (Sheldrick, 2014) [4]'
_diffrn_ambient_temperature 150.0
_diffrn_measured_fraction_theta_full 0.999
_diffrn_measured_fraction_theta_max 0.997
_diffrn_measurement_device_type 'Bruker APEX-II CCD'
_diffrn_measurement_method '\f and \w scans'
_diffrn_radiation_type MoK\a
_diffrn_radiation_wavelength 0.71073
_diffrn_reflns_av_R_equivalents 0.0420
_diffrn_reflns_av_unetI/netI 0.0281
_diffrn_reflns_Laue_measured_fraction_full 0.999
_diffrn_reflns_Laue_measured_fraction_max 0.997
_diffrn_reflns_limit_h_max 9
_diffrn_reflns_limit_h_min -9
_diffrn_reflns_limit_k_max 9
_diffrn_reflns_limit_k_min -9
_diffrn_reflns_limit_l_max 9
_diffrn_reflns_limit_l_min -9
_diffrn_reflns_number 7980
_diffrn_reflns_point_group_measured_fraction_full 0.999
_diffrn_reflns_point_group_measured_fraction_max 0.997
_diffrn_reflns_theta_full 25.242
_diffrn_reflns_theta_max 26.402
_diffrn_reflns_theta_min 2.621
_diffrn_source_current 30.0
_diffrn_source_power 1.5
_diffrn_source_voltage 50.0
_diffrn_standards_number 0
_exptl_absorpt_coefficient_mu 5.459
_exptl_absorpt_correction_T_max 0.7454
_exptl_absorpt_correction_T_min 0.5658
_exptl_absorpt_correction_type multi-scan
_exptl_absorpt_process_details
;
SADABS-2016/2 (Bruker,2016/2) was used for absorption correction.
wR2(int) was 0.0788 before and 0.0478 after correction.
The Ratio of minimum to maximum transmission is 0.7591.
The \l/2 correction factor is Not present.
;
_exptl_crystal_colour colourless
_exptl_crystal_density_diffrn 1.951
_exptl_crystal_description needle
_exptl_crystal_F_000 216
_exptl_crystal_size_max 0.2
_exptl_crystal_size_mid 0.15
_exptl_crystal_size_min 0.1
_refine_diff_density_max 0.373
_refine_diff_density_min -0.310
_refine_diff_density_rms 0.070
_refine_ls_extinction_coef .
_refine_ls_extinction_method none
_refine_ls_goodness_of_fit_ref 1.033
_refine_ls_hydrogen_treatment mixed
_refine_ls_matrix_type full
_refine_ls_number_parameters 108
_refine_ls_number_reflns 1537
_refine_ls_number_restraints 0
_refine_ls_restrained_S_all 1.033
_refine_ls_R_factor_all 0.0256
_refine_ls_R_factor_gt 0.0209
_refine_ls_shift/su_max 0.000
_refine_ls_shift/su_mean 0.000
_refine_ls_structure_factor_coef Fsqd
_refine_ls_weighting_details 'w=1/[\s^2^(Fo^2^)+(0.0205P)^2^+0.1960P] where P=(Fo^2^+2Fc^2^)/3'
_refine_ls_weighting_scheme calc
_refine_ls_wR_factor_gt 0.0459
_refine_ls_wR_factor_ref 0.0473
_reflns_Friedel_coverage 0.000
_reflns_Friedel_fraction_full .
_reflns_Friedel_fraction_max .
_reflns_number_gt 1398
_reflns_number_total 1537
_reflns_threshold_expression 'I > 2\s(I)'
_cod_data_source_file suppl_j_ncrs-2021-0352_suppl.cif
_cod_data_source_block 1
_cod_database_code 8104611
_shelx_space_group_comment
;
The symmetry employed for this shelxl refinement is uniquely defined
by the following loop, which should always be used as a source of
symmetry information in preference to the above space-group names.
They are only intended as comments.
;
_shelx_estimated_absorpt_t_max 0.611
_shelx_estimated_absorpt_t_min 0.408
_olex2_refinement_description
;
1. Fixed Uiso
 At 1.2 times of:
  All C(H) groups, All N(H,H) groups
2.a Aromatic/amide H refined with riding coordinates:
 C3(H3), C4(H4), C6(H6)
2.b X=CH2 refined with riding coordinates:
 N2(H2A,H2B)
;
_olex2_submission_special_instructions 'No special instructions were received'

loop_
_space_group_symop_operation_xyz
'x, y, z'
'-x, -y, -z'

loop_
_atom_site_label
_atom_site_type_symbol
_atom_site_fract_x
_atom_site_fract_y
_atom_site_fract_z
_atom_site_U_iso_or_equiv
_atom_site_adp_type
_atom_site_occupancy
_atom_site_site_symmetry_order
_atom_site_calc_flag
_atom_site_refinement_flags_posn
_atom_site_refinement_flags_adp
_atom_site_refinement_flags_occupancy
_atom_site_disorder_assembly
_atom_site_disorder_group
Br1 Br 0.73011(4) 0.11619(3) 0.12488(3) 0.02096(8) Uani 1 1 d . . . . .
C1 C 0.7768(3) 0.8168(3) 0.7494(3) 0.0161(4) Uani 1 1 d . . . . .
C2 C 0.7724(3) 0.6531(3) 0.6628(3) 0.0137(4) Uani 1 1 d . . . . .
C3 C 0.8191(3) 0.4625(3) 0.7575(3) 0.0168(4) Uani 1 1 d . . . . .
H3 H 0.853904 0.432947 0.877970 0.020 Uiso 1 1 calc R U . . .
C4 C 0.7662(3) 0.3524(3) 0.5041(3) 0.0174(5) Uani 1 1 d . . . . .
H4 H 0.766441 0.245151 0.452135 0.021 Uiso 1 1 calc R U . . .
C5 C 0.7164(3) 0.5424(3) 0.4037(3) 0.0149(4) Uani 1 1 d . . . . .
C6 C 0.7223(3) 0.6935(3) 0.4880(3) 0.0146(4) Uani 1 1 d . . . . .
H6 H 0.691664 0.823974 0.424192 0.018 Uiso 1 1 calc R U . . .
H1 H 0.839(5) 0.204(5) 0.732(4) 0.041(9) Uiso 1 1 d . . . . .
H2 H 0.810(5) 0.854(5) 0.961(4) 0.043(9) Uiso 1 1 d . . . . .
N1 N 0.8135(3) 0.3216(3) 0.6730(2) 0.0190(4) Uani 1 1 d . . . . .
N2 N 0.6669(3) 0.5749(3) 0.2329(2) 0.0238(4) Uani 1 1 d . . . . .
H2A H 0.665895 0.476291 0.184485 0.029 Uiso 1 1 calc R U . . .
H2B H 0.635612 0.694739 0.170076 0.029 Uiso 1 1 calc R U . . .
O1 O 0.7418(3) 0.9827(2) 0.6701(2) 0.0240(4) Uani 1 1 d . . . . .
O2 O 0.8235(3) 0.7595(3) 0.9161(2) 0.0206(4) Uani 1 1 d . . . . .

loop_
_atom_site_aniso_label
_atom_site_aniso_U_11
_atom_site_aniso_U_22
_atom_site_aniso_U_33
_atom_site_aniso_U_23
_atom_site_aniso_U_13
_atom_site_aniso_U_12
Br1 0.02566(14) 0.01826(12) 0.01932(12) -0.00669(8) 0.00120(8) -0.00978(10)
C1 0.0156(11) 0.0158(11) 0.0181(10) -0.0029(9) -0.0008(8) -0.0084(9)
C2 0.0114(10) 0.0132(10) 0.0169(10) -0.0020(8) -0.0004(8) -0.0063(9)
C3 0.0209(12) 0.0148(11) 0.0150(10) -0.0011(8) -0.0019(8) -0.0092(9)
C4 0.0186(11) 0.0149(11) 0.0213(11) -0.0062(8) 0.0028(9) -0.0093(9)
C5 0.0132(10) 0.0167(11) 0.0157(10) -0.0032(8) 0.0025(8) -0.0078(9)
C6 0.0147(11) 0.0107(10) 0.0168(10) 0.0013(8) -0.0007(8) -0.0056(9)
N1 0.0276(11) 0.0111(9) 0.0196(9) 0.0001(7) -0.0005(8) -0.0111(8)
N2 0.0371(12) 0.0199(10) 0.0154(9) -0.0020(8) -0.0022(8) -0.0145(9)
O1 0.0400(10) 0.0149(8) 0.0208(8) 0.0005(6) -0.0036(7) -0.0169(8)
O2 0.0325(10) 0.0163(8) 0.0145(8) -0.0017(6) -0.0033(6) -0.0129(8)

loop_
_atom_type_symbol
_atom_type_description
_atom_type_scat_dispersion_real
_atom_type_scat_dispersion_imag
_atom_type_scat_source
C C 0.0033 0.0016 'International Tables Vol C Tables 4.2.6.8 and 6.1.1.4'
H H 0.0000 0.0000 'International Tables Vol C Tables 4.2.6.8 and 6.1.1.4'
Br Br -0.2901 2.4595 'International Tables Vol C Tables 4.2.6.8 and 6.1.1.4'
O O 0.0106 0.0060 'International Tables Vol C Tables 4.2.6.8 and 6.1.1.4'
N N 0.0061 0.0033 'International Tables Vol C Tables 4.2.6.8 and 6.1.1.4'

loop_
_geom_angle_atom_site_label_1
_geom_angle_atom_site_label_2
_geom_angle_atom_site_label_3
_geom_angle
_geom_angle_site_symmetry_1
_geom_angle_site_symmetry_3
O1 C1 C2 121.99(19) . .
O1 C1 O2 125.0(2) . .
O2 C1 C2 113.05(18) . .
C3 C2 C1 120.25(19) . .
C6 C2 C1 119.25(18) . .
C6 C2 C3 120.49(19) . .
C2 C3 H3 121.2 . .
N1 C3 C2 117.6(2) . .
N1 C3 H3 121.2 . .
C5 C4 H4 120.0 . .
N1 C4 H4 120.0 . .
N1 C4 C5 120.00(19) . .
C4 C5 C6 117.16(19) . .
N2 C5 C4 120.2(2) . .
N2 C5 C6 122.60(19) . .
C2 C6 C5 120.33(19) . .
C2 C6 H6 119.8 . .
C5 C6 H6 119.8 . .
C3 N1 H1 118(2) . .
C4 N1 C3 124.39(19) . .
C4 N1 H1 118(2) . .
C5 N2 H2A 120.0 . .
C5 N2 H2B 120.0 . .
H2A N2 H2B 120.0 . .
C1 O2 H2 111(2) . .

loop_
_geom_bond_atom_site_label_1
_geom_bond_atom_site_label_2
_geom_bond_distance
_geom_bond_site_symmetry_2
C1 C2 1.497(3) .
C1 O1 1.209(3) .
C1 O2 1.314(3) .
C2 C3 1.389(3) .
C2 C6 1.379(3) .
C3 H3 0.9500 .
C3 N1 1.340(3) .
C4 H4 0.9500 .
C4 C5 1.398(3) .
C4 N1 1.336(3) .
C5 C6 1.407(3) .
C5 N2 1.353(3) .
C6 H6 0.9500 .
N1 H1 0.87(3) .
N2 H2A 0.8800 .
N2 H2B 0.8800 .
O2 H2 0.79(3) .

loop_
_geom_torsion_atom_site_label_1
_geom_torsion_atom_site_label_2
_geom_torsion_atom_site_label_3
_geom_torsion_atom_site_label_4
_geom_torsion
_geom_torsion_site_symmetry_1
_geom_torsion_site_symmetry_2
_geom_torsion_site_symmetry_3
_geom_torsion_site_symmetry_4
C1 C2 C3 N1 -179.7(2) . . . .
C1 C2 C6 C5 -179.81(19) . . . .
C2 C3 N1 C4 0.1(3) . . . .
C3 C2 C6 C5 0.5(3) . . . .
C4 C5 C6 C2 -1.0(3) . . . .
C5 C4 N1 C3 -0.6(3) . . . .
C6 C2 C3 N1 0.0(3) . . . .
N1 C4 C5 C6 1.0(3) . . . .
N1 C4 C5 N2 -179.5(2) . . . .
N2 C5 C6 C2 179.5(2) . . . .
O1 C1 C2 C3 178.2(2) . . . .
O1 C1 C2 C6 -1.5(3) . . . .
O2 C1 C2 C3 -1.3(3) . . . .
O2 C1 C2 C6 179.00(19) . . . .
